data_7232249
loop_
_publ_author_name
'Han, Jingyu'
'Zhang, Limei'
'Li, Shufen'
'Zheng, Wei'
'Jia, Dingxian'
'Yuan, Yaxian'

_publ_section_title
;
 Alcohol-solvothermal syntheses, crystal structures and photocatalytic
 properties of tin selenides with polyselenide ligands
;
_journal_issue 10
_journal_name_full CrystEngComm
_journal_page_first 1642
_journal_paper_doi 10.1039/C8CE02065E
_journal_volume 21
_journal_year 2019
_chemical_formula_moiety 'C6 H24 N6 Ni Se12 Sn'
_chemical_formula_sum 'C6 H24 N6 Ni Se12 Sn'
_chemical_formula_weight 1305.23
_space_group_IT_number 2
_space_group_name_Hall '-P 1'
_space_group_name_H-M_alt 'P -1'
_symmetry_cell_setting triclinic
_symmetry_Int_Tables_number 2
_symmetry_space_group_name_Hall '-P 1'
_symmetry_space_group_name_H-M 'P -1'
_atom_sites_solution_hydrogens geom
_atom_sites_solution_primary direct
_atom_sites_solution_secondary difmap
_audit_creation_method SHELXL-97
_audit_update_record
;
2018-11-07 deposited with the CCDC.
2019-01-29 downloaded from the CCDC.
;
_cell_angle_alpha 89.524(14)
_cell_angle_beta 75.445(17)
_cell_angle_gamma 75.777(17)
_cell_formula_units_Z 2
_cell_length_a 10.104(2)
_cell_length_b 12.048(2)
_cell_length_c 12.107(2)
_cell_measurement_reflns_used 1373
_cell_measurement_temperature 223(2)
_cell_measurement_theta_max 24.4120
_cell_measurement_theta_min 3.4870
_cell_volume 1380.5(5)
_computing_cell_refinement CrystalClear
_computing_data_collection CrystalClear
_computing_data_reduction CrystalStructure
_computing_molecular_graphics 'Bruker SHELXTL'
_computing_publication_material 'Bruker SHELXTL'
_computing_structure_refinement 'SHELXL-97 (Sheldrick, 1997)'
_computing_structure_solution 'SHELXS-97 (Sheldrick, 1990)'
_diffrn_ambient_temperature 223(2)
_diffrn_detector_area_resol_mean 10.4471
_diffrn_measured_fraction_theta_full 0.996
_diffrn_measured_fraction_theta_max 0.996
_diffrn_measurement_device_type Xcalibur,Atlas,Gemini
_diffrn_measurement_method \w
_diffrn_radiation_monochromator graphite
_diffrn_radiation_source 'fine-focus sealed tube'
_diffrn_radiation_type MoK\a
_diffrn_radiation_wavelength 0.71073
_diffrn_reflns_av_R_equivalents 0.0589
_diffrn_reflns_av_sigmaI/netI 0.0728
_diffrn_reflns_limit_h_max 12
_diffrn_reflns_limit_h_min -10
_diffrn_reflns_limit_k_max 12
_diffrn_reflns_limit_k_min -14
_diffrn_reflns_limit_l_max 13
_diffrn_reflns_limit_l_min -14
_diffrn_reflns_number 10357
_diffrn_reflns_theta_full 25.35
_diffrn_reflns_theta_max 25.35
_diffrn_reflns_theta_min 3.09
_exptl_absorpt_coefficient_mu 17.414
_exptl_absorpt_correction_T_max 0.2748
_exptl_absorpt_correction_T_min 0.0976
_exptl_absorpt_correction_type multi-scan
_exptl_absorpt_process_details 'Jacobson, R. (1998) Private communication'
_exptl_crystal_colour 'clear dark black'
_exptl_crystal_density_diffrn 3.140
_exptl_crystal_density_method 'not measured'
_exptl_crystal_description needle
_exptl_crystal_F_000 1176
_exptl_crystal_size_max 0.25
_exptl_crystal_size_mid 0.10
_exptl_crystal_size_min 0.10
_refine_diff_density_max 2.005
_refine_diff_density_min -1.681
_refine_diff_density_rms 0.324
_refine_ls_extinction_method none
_refine_ls_goodness_of_fit_ref 1.002
_refine_ls_hydrogen_treatment constr
_refine_ls_matrix_type full
_refine_ls_number_parameters 235
_refine_ls_number_reflns 5043
_refine_ls_number_restraints 0
_refine_ls_restrained_S_all 1.002
_refine_ls_R_factor_all 0.0628
_refine_ls_R_factor_gt 0.0471
_refine_ls_shift/su_max 0.002
_refine_ls_shift/su_mean 0.000
_refine_ls_structure_factor_coef Fsqd
_refine_ls_weighting_details 'calc w=1/[\s^2^(Fo^2^)+(0.1244P)^2^+0.0000P] where P=(Fo^2^+2Fc^2^)/3'
_refine_ls_weighting_scheme calc
_refine_ls_wR_factor_gt 0.0732
_refine_ls_wR_factor_ref 0.0929
_reflns_number_gt 3999
_reflns_number_total 5043
_reflns_threshold_expression >2sigma(I)
_cod_data_source_file c8ce02065e2.cif
_cod_data_source_block compound_8
_cod_depositor_comments
;
The following automatic conversions were performed:

'_exptl_absorpt_correction_type' value 'Multi-scan' changed to
'multi-scan' according to
/home/data/users/saulius/crontab/automatic-downloads/rss-feeds/RSC/lib/dictionaries/cif_core.dic
dictionary named 'cif_core.dic' version 2.4.2 from 2011-04-26.

Automatic conversion script
Id: cif_fix_values 4973 2017-02-22 13:04:09Z antanas 

 Adding full bibliography for 7232246--7232253.cif.
;
_cod_original_sg_symbol_Hall '-P 1 '
_cod_database_code 7232249

loop_
_symmetry_equiv_pos_as_xyz
'x, y, z'
'-x, -y, -z'

loop_
_atom_site_label
_atom_site_type_symbol
_atom_site_fract_x
_atom_site_fract_y
_atom_site_fract_z
_atom_site_U_iso_or_equiv
_atom_site_adp_type
_atom_site_occupancy
_atom_site_symmetry_multiplicity
_atom_site_calc_flag
_atom_site_refinement_flags
Sn1 Sn 0.32396(16) 0.73821(12) 0.27626(13) 0.0352(5) Uani 1 1 d .
Se1 Se 0.1000(3) 0.9130(2) 0.2830(3) 0.0555(8) Uani 1 1 d .
Se2 Se 0.0681(4) 0.8862(3) 0.1034(3) 0.0779(12) Uani 1 1 d .
Se3 Se 0.0570(3) 0.6958(3) 0.1068(4) 0.0701(13) Uani 1 1 d .
Se4 Se 0.2841(3) 0.6068(2) 0.1155(2) 0.0491(7) Uani 1 1 d .
Se5 Se 0.4828(3) 0.8479(2) 0.1205(2) 0.0472(7) Uani 1 1 d .
Se6 Se 0.6979(3) 0.7799(3) 0.1636(2) 0.0603(9) Uani 1 1 d .
Se7 Se 0.7218(4) 0.5839(3) 0.1373(3) 0.0724(10) Uani 1 1 d .
Se8 Se 0.5380(3) 0.5605(2) 0.2879(3) 0.0519(7) Uani 1 1 d .
Se9 Se 0.1692(3) 0.6254(2) 0.4327(2) 0.0553(8) Uani 1 1 d .
Se10 Se 0.2305(3) 0.6632(3) 0.5993(3) 0.0656(9) Uani 1 1 d .
Se11 Se 0.1896(3) 0.8616(3) 0.5923(3) 0.0651(9) Uani 1 1 d .
Se12 Se 0.3774(4) 0.8665(2) 0.4369(2) 0.0584(9) Uani 1 1 d .
Ni1 Ni 0.6802(3) 0.7616(2) 0.7074(2) 0.0321(7) Uani 1 1 d .
N1 N 0.7409(19) 0.8500(14) 0.8324(13) 0.041(4) Uani 1 1 d .
H1A H 0.7421 0.9218 0.8119 0.056 Uiso 1 1 calc R
H1B H 0.6784 0.8543 0.9009 0.056 Uiso 1 1 calc R
N2 N 0.855(2) 0.6288(17) 0.7256(18) 0.054(6) Uani 1 1 d .
H2A H 0.8307 0.5615 0.7320 0.064 Uiso 1 1 calc R
H2B H 0.9277 0.6225 0.6634 0.064 Uiso 1 1 calc R
N3 N 0.540(2) 0.6976(14) 0.8327(14) 0.052(5) Uani 1 1 d .
H3A H 0.5532 0.6218 0.8189 0.079 Uiso 1 1 calc R
H3B H 0.5531 0.7091 0.9020 0.079 Uiso 1 1 calc R
N4 N 0.493(2) 0.8992(15) 0.7186(17) 0.049(5) Uani 1 1 d .
H4A H 0.5127 0.9675 0.7236 0.058 Uiso 1 1 calc R
H4B H 0.4611 0.8962 0.6558 0.058 Uiso 1 1 calc R
N5 N 0.8054(19) 0.8292(17) 0.5712(17) 0.053(6) Uani 1 1 d .
H5A H 0.7866 0.9058 0.5826 0.063 Uiso 1 1 calc R
H5B H 0.8974 0.7993 0.5670 0.063 Uiso 1 1 calc R
N6 N 0.648(2) 0.6685(16) 0.5701(16) 0.042(5) Uani 1 1 d .
H6A H 0.6587 0.5940 0.5850 0.050 Uiso 1 1 calc R
H6B H 0.5604 0.6969 0.5616 0.050 Uiso 1 1 calc R
C1 C 0.886(2) 0.785(2) 0.8399(19) 0.048(7) Uani 1 1 d .
H1C H 0.9012 0.8065 0.9118 0.057 Uiso 1 1 calc R
H1D H 0.9566 0.8049 0.7782 0.057 Uiso 1 1 calc R
C2 C 0.899(3) 0.6561(18) 0.8320(19) 0.051(7) Uani 1 1 d .
H2C H 0.8390 0.6338 0.8997 0.061 Uiso 1 1 calc R
H2D H 0.9961 0.6142 0.8262 0.061 Uiso 1 1 calc R
C3 C 0.389(2) 0.7617(19) 0.829(2) 0.063(7) Uani 1 1 d .
H3C H 0.3663 0.7337 0.7633 0.088 Uiso 1 1 calc R
H3D H 0.3216 0.7492 0.8976 0.088 Uiso 1 1 calc R
C4 C 0.384(2) 0.885(2) 0.8220(19) 0.056(6) Uani 1 1 d .
H4C H 0.4018 0.9144 0.8897 0.089 Uiso 1 1 calc R
H4D H 0.2907 0.9279 0.8166 0.089 Uiso 1 1 calc R
C5 C 0.774(3) 0.800(2) 0.4626(19) 0.047(7) Uani 1 1 d .
H5C H 0.6885 0.8543 0.4542 0.057 Uiso 1 1 calc R
H5D H 0.8509 0.8054 0.3980 0.057 Uiso 1 1 calc R
C6 C 0.754(3) 0.681(2) 0.466(2) 0.056(8) Uani 1 1 d .
H6C H 0.7231 0.6646 0.3991 0.067 Uiso 1 1 calc R
H6D H 0.8431 0.6265 0.4628 0.067 Uiso 1 1 calc R

loop_
_atom_site_aniso_label
_atom_site_aniso_U_11
_atom_site_aniso_U_22
_atom_site_aniso_U_33
_atom_site_aniso_U_23
_atom_site_aniso_U_13
_atom_site_aniso_U_12
Sn1 0.0365(9) 0.0357(9) 0.0342(9) 0.0048(7) -0.0102(8) -0.0091(7)
Se1 0.0465(15) 0.0339(14) 0.088(2) 0.0081(13) -0.0219(16) -0.0083(12)
Se2 0.070(3) 0.077(2) 0.068(2) 0.0230(18) -0.017(2) 0.016(2)
Se3 0.057(2) 0.076(3) 0.078(3) -0.018(2) -0.017(2) -0.015(2)
Se4 0.0631(17) 0.0394(14) 0.0566(17) 0.0065(12) -0.0297(15) -0.0199(13)
Se5 0.0521(15) 0.0363(13) 0.0490(16) 0.0044(11) -0.0018(13) -0.0147(12)
Se6 0.0572(18) 0.078(2) 0.0577(18) 0.0192(15) -0.0173(15) -0.0373(16)
Se7 0.070(2) 0.0614(18) 0.061(2) -0.0029(15) 0.0019(18) 0.0086(16)
Se8 0.0474(15) 0.0370(13) 0.0745(19) 0.0107(12) -0.0194(15) -0.0127(12)
Se9 0.077(2) 0.0377(14) 0.0488(16) 0.0053(11) -0.0030(15) -0.0230(14)
Se10 0.0660(19) 0.083(2) 0.0497(17) 0.0294(15) -0.0113(16) -0.0266(17)
Se11 0.0546(17) 0.0740(19) 0.0572(19) -0.0275(15) -0.0073(16) -0.0045(15)
Se12 0.095(2) 0.0449(15) 0.0427(15) 0.0015(12) -0.0151(16) -0.0336(16)
Ni1 0.0396(16) 0.0269(15) 0.0324(16) 0.0045(12) -0.0096(14) -0.0130(13)
N1 0.046(11) 0.036(9) 0.042(8) -0.002(7) -0.023(9) -0.001(8)
N2 0.062(15) 0.043(12) 0.049(13) 0.011(10) -0.009(12) -0.017(12)
N3 0.079(15) 0.034(10) 0.047(9) -0.008(7) -0.014(10) -0.025(11)
N4 0.070(14) 0.033(10) 0.053(13) 0.014(9) -0.027(12) -0.013(10)
N5 0.049(10) 0.057(13) 0.061(14) -0.027(11) 0.001(11) -0.002(10)
N6 0.050(12) 0.041(11) 0.044(12) 0.011(9) -0.021(11) -0.017(10)
C1 0.049(12) 0.051(2) 0.055(11) 0.006(12) -0.018(11) -0.016(13)
C2 0.069(2) 0.049(12) 0.041(13) -0.008(10) -0.004(14) -0.014(13)
C3 0.063(12) 0.049(15) 0.064(18) -0.007(12) 0.005(12) -0.010(11)
C4 0.059(10) 0.071(16) 0.034(13) 0.018(12) -0.009(10) -0.013(11)
C5 0.067(17) 0.058(16) 0.031(13) 0.010(11) -0.022(13) -0.034(14)
C6 0.058(2) 0.064(17) 0.040(15) 0.020(13) -0.018(15) -0.011(16)

loop_
_atom_type_symbol
_atom_type_description
_atom_type_scat_dispersion_real
_atom_type_scat_dispersion_imag
_atom_type_scat_source
C C 0.0033 0.0016 'International Tables Vol C Tables 4.2.6.8 and 6.1.1.4'
H H 0.0000 0.0000 'International Tables Vol C Tables 4.2.6.8 and 6.1.1.4'
N N 0.0061 0.0033 'International Tables Vol C Tables 4.2.6.8 and 6.1.1.4'
Ni Ni 0.3393 1.1124 'International Tables Vol C Tables 4.2.6.8 and 6.1.1.4'
Se Se -0.0929 2.2259 'International Tables Vol C Tables 4.2.6.8 and 6.1.1.4'
Sn Sn -0.6537 1.4246 'International Tables Vol C Tables 4.2.6.8 and 6.1.1.4'

loop_
_geom_angle_atom_site_label_1
_geom_angle_atom_site_label_2
_geom_angle_atom_site_label_3
_geom_angle
Se1 Sn1 Se8 175.15(11)
Se1 Sn1 Se4 96.78(10)
Se8 Sn1 Se4 85.40(10)
Se1 Sn1 Se5 88.69(9)
Se8 Sn1 Se5 95.52(9)
Se4 Sn1 Se5 93.25(9)
Se1 Sn1 Se9 92.36(10)
Se8 Sn1 Se9 83.41(10)
Se4 Sn1 Se9 86.81(9)
Se5 Sn1 Se9 178.93(11)
Se1 Sn1 Se12 85.67(10)
Se8 Sn1 Se12 92.25(11)
Se4 Sn1 Se12 177.33(11)
Se5 Sn1 Se12 85.71(9)
Se9 Sn1 Se12 94.18(9)
Se2 Se1 Sn1 100.04(14)
Se1 Se2 Se3 100.47(17)
Se4 Se3 Se2 100.32(15)
Se3 Se4 Sn1 102.42(13)
Se6 Se5 Sn1 99.22(12)
Se5 Se6 Se7 98.90(14)
Se8 Se7 Se6 99.82(14)
Se7 Se8 Sn1 103.36(13)
Se10 Se9 Sn1 102.21(12)
Se11 Se10 Se9 98.41(15)
Se12 Se11 Se10 97.89(14)
Se11 Se12 Sn1 100.59(12)
N3 Ni1 N5 173.9(8)
N3 Ni1 N2 91.8(8)
N5 Ni1 N2 92.8(8)
N3 Ni1 N1 92.4(6)
N5 Ni1 N1 92.2(7)
N2 Ni1 N1 82.2(7)
N3 Ni1 N6 93.6(6)
N5 Ni1 N6 82.2(7)
N2 Ni1 N6 93.0(8)
N1 Ni1 N6 172.5(7)
N3 Ni1 N4 81.8(8)
N5 Ni1 N4 94.1(8)
N2 Ni1 N4 170.8(8)
N1 Ni1 N4 91.4(7)
N6 Ni1 N4 94.0(8)
C1 N1 Ni1 108.5(12)
C1 N1 H1A 110.0
Ni1 N1 H1A 110.0
C1 N1 H1B 110.0
Ni1 N1 H1B 110.0
H1A N1 H1B 108.4
C2 N2 Ni1 109.7(15)
C2 N2 H2A 109.7
Ni1 N2 H2A 109.7
C2 N2 H2B 109.7
Ni1 N2 H2B 109.7
H2A N2 H2B 108.2
C3 N3 Ni1 107.5(13)
C3 N3 H3A 110.2
Ni1 N3 H3A 110.2
C3 N3 H3B 110.2
Ni1 N3 H3B 110.2
H3A N3 H3B 108.5
C4 N4 Ni1 108.0(14)
C4 N4 H4A 110.1
Ni1 N4 H4A 110.1
C4 N4 H4B 110.1
Ni1 N4 H4B 110.1
H4A N4 H4B 108.4
C5 N5 Ni1 109.0(13)
C5 N5 H5A 109.9
Ni1 N5 H5A 109.9
C5 N5 H5B 109.9
Ni1 N5 H5B 109.9
H5A N5 H5B 108.3
C6 N6 Ni1 107.5(13)
C6 N6 H6A 110.2
Ni1 N6 H6A 110.2
C6 N6 H6B 110.2
Ni1 N6 H6B 110.2
H6A N6 H6B 108.5
N1 C1 C2 110.2(19)
N1 C1 H1C 109.6
C2 C1 H1C 109.6
N1 C1 H1D 109.6
C2 C1 H1D 109.6
H1C C1 H1D 108.1
C1 C2 N2 107.9(19)
C1 C2 H2C 110.1
N2 C2 H2C 110.1
C1 C2 H2D 110.1
N2 C2 H2D 110.1
H2C C2 H2D 108.5
C4 C3 N3 108.2(16)
C4 C3 H3C 110.1
N3 C3 H3C 110.1
C4 C3 H3D 110.1
N3 C3 H3D 110.1
H3C C3 H3D 108.4
C3 C4 N4 107.8(19)
C3 C4 H4C 110.1
N4 C4 H4C 110.1
C3 C4 H4D 110.1
N4 C4 H4D 110.1
H4C C4 H4D 108.5
C6 C5 N5 109.0(19)
C6 C5 H5C 109.9
N5 C5 H5C 109.9
C6 C5 H5D 109.9
N5 C5 H5D 109.9
H5C C5 H5D 108.3
N6 C6 C5 111(2)
N6 C6 H6C 109.5
C5 C6 H6C 109.6
N6 C6 H6D 109.5
C5 C6 H6D 109.5
H6C C6 H6D 108.1

loop_
_geom_bond_atom_site_label_1
_geom_bond_atom_site_label_2
_geom_bond_distance
Sn1 Se1 2.670(3)
Sn1 Se8 2.675(3)
Sn1 Se4 2.686(3)
Sn1 Se5 2.712(3)
Sn1 Se9 2.718(3)
Sn1 Se12 2.729(3)
Se1 Se2 2.313(5)
Se2 Se3 2.323(5)
Se3 Se4 2.311(5)
Se5 Se6 2.313(4)
Se6 Se7 2.330(4)
Se7 Se8 2.323(4)
Se9 Se10 2.333(4)
Se10 Se11 2.329(4)
Se11 Se12 2.325(4)
Ni1 N3 2.085(17)
Ni1 N5 2.101(2)
Ni1 N2 2.133(2)
Ni1 N1 2.149(15)
Ni1 N6 2.146(18)
Ni1 N4 2.162(2)
N1 C1 1.50(3)
N1 H1A 0.9000
N1 H1B 0.9000
N2 C2 1.53(3)
N2 H2A 0.9000
N2 H2B 0.9000
N3 C3 1.54(3)
N3 H3A 0.9000
N3 H3B 0.9000
N4 C4 1.49(3)
N4 H4A 0.9000
N4 H4B 0.9000
N5 C5 1.49(3)
N5 H5A 0.9000
N5 H5B 0.9000
N6 C6 1.47(3)
N6 H6A 0.9000
N6 H6B 0.9000
C1 C2 1.53(3)
C1 H1C 0.9700
C1 H1D 0.9700
C2 H2C 0.9700
C2 H2D 0.9700
C3 C4 1.48(3)
C3 H3C 0.9700
C3 H3D 0.9700
C4 H4C 0.9700
C4 H4D 0.9700
C5 C6 1.50(3)
C5 H5C 0.9700
C5 H5D 0.9700
C6 H6C 0.9700
C6 H6D 0.9700

loop_
_geom_hbond_atom_site_label_D
_geom_hbond_atom_site_label_H
_geom_hbond_atom_site_label_A
_geom_hbond_distance_DH
_geom_hbond_distance_HA
_geom_hbond_distance_DA
_geom_hbond_angle_DHA
_geom_hbond_site_symmetry_A
N1 H1A Se1 0.90 2.90 3.708(17) 149.7 2_676
N1 H1B Se5 0.90 2.90 3.799(17) 175.3 1_556
N2 H2A Se4 0.90 2.98 3.774(18) 147.9 2_666
N3 H3A Se8 0.90 3.00 3.777(15) 146.0 2_666
N3 H3B Se5 0.90 2.97 3.786(15) 151.0 1_556
N4 H4A Se5 0.90 2.94 3.722(19) 145.5 2_676
N5 H5A Se12 0.90 2.88 3.69(2) 151.0 2_676
N6 H6A Se9 0.90 2.76 3.565(19) 149.4 2_666

loop_
_geom_torsion_atom_site_label_1
_geom_torsion_atom_site_label_2
_geom_torsion_atom_site_label_3
_geom_torsion_atom_site_label_4
_geom_torsion
Se8 Sn1 Se1 Se2 -140.0(11)
Se4 Sn1 Se1 Se2 -23.54(14)
Se5 Sn1 Se1 Se2 69.58(14)
Se9 Sn1 Se1 Se2 -110.61(14)
Se12 Sn1 Se1 Se2 155.38(14)
Sn1 Se1 Se2 Se3 53.43(17)
Se1 Se2 Se3 Se4 -65.6(2)
Se2 Se3 Se4 Sn1 45.62(18)
Se1 Sn1 Se4 Se3 -13.09(15)
Se8 Sn1 Se4 Se3 162.56(15)
Se5 Sn1 Se4 Se3 -102.16(15)
Se9 Sn1 Se4 Se3 78.92(15)
Se12 Sn1 Se4 Se3 -169.3(19)
Se1 Sn1 Se5 Se6 150.11(12)
Se8 Sn1 Se5 Se6 -27.49(13)
Se4 Sn1 Se5 Se6 -113.17(12)
Se9 Sn1 Se5 Se6 -20(5)
Se12 Sn1 Se5 Se6 64.36(13)
Sn1 Se5 Se6 Se7 57.05(14)
Se5 Se6 Se7 Se8 -67.11(17)
Se6 Se7 Se8 Sn1 44.83(17)
Se1 Sn1 Se8 Se7 -160.6(10)
Se4 Sn1 Se8 Se7 82.56(14)
Se5 Sn1 Se8 Se7 -10.27(14)
Se9 Sn1 Se8 Se7 169.87(14)
Se12 Sn1 Se8 Se7 -96.18(14)
Se1 Sn1 Se9 Se10 -101.91(14)
Se8 Sn1 Se9 Se10 75.70(14)
Se4 Sn1 Se9 Se10 161.43(14)
Se5 Sn1 Se9 Se10 68(5)
Se12 Sn1 Se9 Se10 -16.09(15)
Sn1 Se9 Se10 Se11 50.84(15)
Se9 Se10 Se11 Se12 -69.96(17)
Se10 Se11 Se12 Sn1 56.10(16)
Se1 Sn1 Se12 Se11 68.68(14)
Se8 Sn1 Se12 Se11 -106.93(14)
Se4 Sn1 Se12 Se11 -135.0(19)
Se5 Sn1 Se12 Se11 157.69(14)
Se9 Sn1 Se12 Se11 -23.38(15)
N3 Ni1 N1 C1 105.3(14)
N5 Ni1 N1 C1 -78.8(14)
N2 Ni1 N1 C1 13.8(13)
N6 Ni1 N1 C1 -37(5)
N4 Ni1 N1 C1 -172.9(13)
N3 Ni1 N2 C2 -78.3(14)
N5 Ni1 N2 C2 105.7(14)
N1 Ni1 N2 C2 13.8(13)
N6 Ni1 N2 C2 -172.0(14)
N4 Ni1 N2 C2 -33(5)
N5 Ni1 N3 C3 -30(7)
N2 Ni1 N3 C3 -169.4(13)
N1 Ni1 N3 C3 108.3(13)
N6 Ni1 N3 C3 -76.3(13)
N4 Ni1 N3 C3 17.3(13)
N3 Ni1 N4 C4 12.3(14)
N5 Ni1 N4 C4 -172.2(14)
N2 Ni1 N4 C4 -34(5)
N1 Ni1 N4 C4 -79.9(14)
N6 Ni1 N4 C4 105.4(14)
N3 Ni1 N5 C5 -32(7)
N2 Ni1 N5 C5 106.7(16)
N1 Ni1 N5 C5 -171.0(16)
N6 Ni1 N5 C5 14.0(16)
N4 Ni1 N5 C5 -79.5(17)
N3 Ni1 N6 C6 -171.0(17)
N5 Ni1 N6 C6 13.5(17)
N2 Ni1 N6 C6 -78.9(17)
N1 Ni1 N6 C6 -29(6)
N4 Ni1 N6 C6 107.1(17)
Ni1 N1 C1 C2 -39.4(19)
N1 C1 C2 N2 52(2)
Ni1 N2 C2 C1 -38(2)
Ni1 N3 C3 C4 -45(2)
N3 C3 C4 N4 58(2)
Ni1 N4 C4 C3 -41(2)
Ni1 N5 C5 C6 -39(2)
Ni1 N6 C6 C5 -39(3)
N5 C5 C6 N6 53(3)
